data_7017235
loop_
_publ_author_name
'Smith, David J.'
'Blake, Alexander J.'
'Wilson, Claire'
'Champness, Neil R.'

_publ_section_title
;
 Inhibiting copper(i) iodide aggregate assembly in the solid state via
 macrocyclic encapsulation.
;
_journal_issue 45
_journal_name_full 'Dalton transactions (Cambridge, England : 2003)'
_journal_page_first 12257
_journal_page_last 12264
_journal_paper_doi 10.1039/c1dt10815h
_journal_volume 40
_journal_year 2011
_chemical_formula_moiety 'C26 H29 Cu I N3 O8, C2 H3 N'
_chemical_formula_sum 'C28 H32 Cu I N4 O8'
_chemical_formula_weight 743.02
_chemical_name_systematic
;
?
;
_space_group_IT_number 14
_symmetry_cell_setting monoclinic
_symmetry_space_group_name_Hall '-P 2ybc'
_symmetry_space_group_name_H-M 'P 1 21/c 1'
_atom_sites_solution_hydrogens geom
_atom_sites_solution_primary direct
_atom_sites_solution_secondary difmap
_audit_creation_method 'enCIFer editing of SHELXL97 CIF output'
_cell_angle_alpha 90.00
_cell_angle_beta 109.276(2)
_cell_angle_gamma 90.00
_cell_formula_units_Z 4
_cell_length_a 11.7823(9)
_cell_length_b 27.558(2)
_cell_length_c 9.8575(8)
_cell_measurement_reflns_used 4561
_cell_measurement_temperature 150(2)
_cell_measurement_theta_max 26.1
_cell_measurement_theta_min 2.3
_cell_volume 3021.3(4)
_computing_cell_refinement 'Bruker SAINT version 6.36a (Bruker, 2000)'
_computing_data_collection 'Bruker SMART version 5.625 (Bruker, 2001)'
_computing_data_reduction 'Bruker SAINT; Bruker SHELXTL (Bruker, 2001)'
_computing_publication_material 'enCIFer (Allen et al., 2004); PLATON (Spek, 2003)'
_computing_structure_refinement 'SHELXL97 (Sheldrick, 1997)'
_computing_structure_solution 'SHELXS97 (Sheldrick, 1990)'
_diffrn_ambient_temperature 150(2)
_diffrn_measured_fraction_theta_full 0.995
_diffrn_measured_fraction_theta_max 0.995
_diffrn_measurement_device_type 'Bruker SMART APEX CCD area detector'
_diffrn_measurement_method \w
_diffrn_radiation_monochromator graphite
_diffrn_radiation_source 'normal-focus sealed tube'
_diffrn_radiation_type MoK\a
_diffrn_radiation_wavelength 0.71073
_diffrn_reflns_av_R_equivalents 0.040
_diffrn_reflns_av_sigmaI/netI 0.047
_diffrn_reflns_limit_h_max 14
_diffrn_reflns_limit_h_min -15
_diffrn_reflns_limit_k_max 31
_diffrn_reflns_limit_k_min -35
_diffrn_reflns_limit_l_max 12
_diffrn_reflns_limit_l_min -12
_diffrn_reflns_number 19276
_diffrn_reflns_theta_full 27.53
_diffrn_reflns_theta_max 27.53
_diffrn_reflns_theta_min 1.97
_diffrn_standards_decay_% 0
_diffrn_standards_interval_time ,
_diffrn_standards_number 0
_exptl_absorpt_coefficient_mu 1.799
_exptl_absorpt_correction_T_max 1.000
_exptl_absorpt_correction_T_min 0.487
_exptl_absorpt_correction_type multi-scan
_exptl_absorpt_process_details '(SADABS version 2.05; Bruker, 2003)'
_exptl_crystal_colour 'dark red'
_exptl_crystal_density_diffrn 1.633
_exptl_crystal_density_method 'not measured'
_exptl_crystal_description rod
_exptl_crystal_F_000 1496
_exptl_crystal_size_max 0.25
_exptl_crystal_size_mid 0.07
_exptl_crystal_size_min 0.05
_refine_diff_density_max 0.85
_refine_diff_density_min -0.58
_refine_diff_density_rms 0.09
_refine_ls_extinction_method none
_refine_ls_goodness_of_fit_ref 1.05
_refine_ls_hydrogen_treatment constr
_refine_ls_matrix_type full
_refine_ls_number_parameters 381
_refine_ls_number_reflns 6929
_refine_ls_number_restraints 0
_refine_ls_restrained_S_all 1.05
_refine_ls_R_factor_all 0.0639
_refine_ls_R_factor_gt 0.0469
_refine_ls_shift/su_max 0.001
_refine_ls_shift/su_mean 0.000
_refine_ls_structure_factor_coef Fsqd
_refine_ls_weighting_details 'calc w=1/[\s^2^(Fo^2^)+(0.034P)^2^+4.371P] where P=(Fo^2^+2Fc^2^)/3'
_refine_ls_weighting_scheme calc
_refine_ls_wR_factor_gt 0.0896
_refine_ls_wR_factor_ref 0.0956
_reflns_number_gt 5555
_reflns_number_total 7080
_reflns_threshold_expression I>2\s(I)
_cod_data_source_file c1dt10815h.txt
_cod_data_source_block 1
_cod_original_cell_volume 3021.3(7)
_cod_original_sg_symbol_H-M 'P 21/c'
_cod_database_code 7017235

loop_
_symmetry_equiv_pos_as_xyz
'x, y, z'
'-x, y+1/2, -z+1/2'
'-x, -y, -z'
'x, -y-1/2, z-1/2'

loop_
_atom_site_label
_atom_site_type_symbol
_atom_site_fract_x
_atom_site_fract_y
_atom_site_fract_z
_atom_site_U_iso_or_equiv
_atom_site_adp_type
_atom_site_occupancy
_atom_site_symmetry_multiplicity
_atom_site_calc_flag
_atom_site_refinement_flags
Cu1 Cu 0.52583(4) 0.106138(16) 0.19812(5) 0.02620(12) Uani 1 1 d .
I1 I 0.38774(3) 0.151863(9) 0.31203(3) 0.03495(9) Uani 1 1 d .
N1 N 0.5451(3) 0.03248(10) 0.2757(3) 0.0213(6) Uani 1 1 d .
C2 C 0.6140(3) 0.01324(12) 0.4006(4) 0.0227(8) Uani 1 1 d .
C3 C 0.5965(3) -0.03359(13) 0.4466(4) 0.0261(8) Uani 1 1 d .
H3 H 0.6468 -0.0455 0.5369 0.031 Uiso 1 1 calc R
C4 C 0.5067(3) -0.06165(13) 0.3600(4) 0.0287(9) Uani 1 1 d .
H4 H 0.4936 -0.0933 0.3898 0.034 Uiso 1 1 calc R
C5 C 0.3385(4) -0.07136(13) 0.1303(5) 0.0306(9) Uani 1 1 d .
H5 H 0.3226 -0.1031 0.1572 0.037 Uiso 1 1 calc R
C6 C 0.2712(4) -0.05331(13) 0.0025(5) 0.0310(9) Uani 1 1 d .
H6 H 0.2085 -0.0725 -0.0597 0.037 Uiso 1 1 calc R
C7 C 0.2266(3) 0.01320(14) -0.1762(4) 0.0287(8) Uani 1 1 d .
H7 H 0.1667 -0.0058 -0.2433 0.034 Uiso 1 1 calc R
C8 C 0.2499(3) 0.05945(14) -0.2099(4) 0.0280(8) Uani 1 1 d .
H8 H 0.2061 0.0729 -0.3009 0.034 Uiso 1 1 calc R
C9 C 0.3386(3) 0.08682(13) -0.1094(4) 0.0230(7) Uani 1 1 d .
N10 N 0.4056(3) 0.06973(10) 0.0183(3) 0.0213(6) Uani 1 1 d .
C11 C 0.3830(3) 0.02357(12) 0.0516(4) 0.0223(7) Uani 1 1 d .
C12 C 0.2925(3) -0.00576(13) -0.0411(4) 0.0257(8) Uani 1 1 d .
C13 C 0.4567(3) 0.00420(12) 0.1897(4) 0.0226(7) Uani 1 1 d .
C14 C 0.4331(3) -0.04367(13) 0.2262(4) 0.0259(8) Uani 1 1 d .
C15 C 0.7183(3) 0.04171(13) 0.4955(4) 0.0235(8) Uani 1 1 d .
O16 O 0.7726(3) 0.03028(10) 0.6177(3) 0.0341(6) Uani 1 1 d .
O17 O 0.7434(2) 0.07973(9) 0.4275(3) 0.0260(5) Uani 1 1 d .
C18 C 0.3538(3) 0.13840(13) -0.1519(4) 0.0276(8) Uani 1 1 d .
O19 O 0.2755(3) 0.15843(11) -0.2440(4) 0.0510(9) Uani 1 1 d .
O20 O 0.4598(2) 0.15678(9) -0.0805(3) 0.0271(6) Uani 1 1 d .
C21 C 0.8446(3) 0.10924(13) 0.5091(4) 0.0268(8) Uani 1 1 d .
H21A H 0.8462 0.1113 0.6100 0.032 Uiso 1 1 calc R
H21B H 0.8343 0.1425 0.4691 0.032 Uiso 1 1 calc R
C22 C 0.9620(3) 0.08907(14) 0.5062(4) 0.0284(8) Uani 1 1 d .
H22A H 1.0281 0.1114 0.5570 0.034 Uiso 1 1 calc R
H22B H 0.9775 0.0574 0.5565 0.034 Uiso 1 1 calc R
O23 O 0.9592(2) 0.08291(9) 0.3616(3) 0.0282(6) Uani 1 1 d .
C24 C 1.0773(3) 0.07423(15) 0.3570(4) 0.0312(9) Uani 1 1 d .
H24A H 1.1153 0.0475 0.4238 0.037 Uiso 1 1 calc R
H24B H 1.1271 0.1037 0.3884 0.037 Uiso 1 1 calc R
C25 C 1.0720(4) 0.06094(14) 0.2070(4) 0.0320(9) Uani 1 1 d .
H25A H 1.1538 0.0535 0.2056 0.038 Uiso 1 1 calc R
H25B H 1.0214 0.0317 0.1748 0.038 Uiso 1 1 calc R
O26 O 1.0226(2) 0.10034(9) 0.1132(3) 0.0289(6) Uani 1 1 d .
C27 C 1.0392(4) 0.09583(14) -0.0217(4) 0.0337(9) Uani 1 1 d .
H27A H 0.9886 0.0691 -0.0771 0.040 Uiso 1 1 calc R
H27B H 1.1243 0.0881 -0.0080 0.040 Uiso 1 1 calc R
C28 C 1.0048(3) 0.14273(14) -0.1024(4) 0.0313(9) Uani 1 1 d .
H28A H 1.0419 0.1703 -0.0387 0.038 Uiso 1 1 calc R
H28B H 1.0347 0.1431 -0.1852 0.038 Uiso 1 1 calc R
O29 O 0.8778(2) 0.14774(9) -0.1518(3) 0.0263(6) Uani 1 1 d .
C30 C 0.8439(4) 0.19430(13) -0.2166(4) 0.0294(8) Uani 1 1 d .
H30A H 0.8818 0.1996 -0.2913 0.035 Uiso 1 1 calc R
H30B H 0.8724 0.2200 -0.1430 0.035 Uiso 1 1 calc R
C31 C 0.7101(3) 0.19701(14) -0.2828(4) 0.0289(8) Uani 1 1 d .
H31A H 0.6877 0.2269 -0.3413 0.035 Uiso 1 1 calc R
H31B H 0.6807 0.1688 -0.3471 0.035 Uiso 1 1 calc R
O32 O 0.6554(2) 0.19718(9) -0.1742(3) 0.0278(6) Uani 1 1 d .
C33 C 0.5329(3) 0.21157(13) -0.2283(4) 0.0290(8) Uani 1 1 d .
H33A H 0.4888 0.1907 -0.3104 0.035 Uiso 1 1 calc R
H33B H 0.5272 0.2455 -0.2625 0.035 Uiso 1 1 calc R
C34 C 0.4784(4) 0.20721(12) -0.1116(4) 0.0279(8) Uani 1 1 d .
H34A H 0.5320 0.2229 -0.0234 0.034 Uiso 1 1 calc R
H34B H 0.4004 0.2245 -0.1410 0.034 Uiso 1 1 calc R
N1A N 0.6612(3) 0.14376(11) 0.1829(3) 0.0282(7) Uani 1 1 d .
C2A C 0.7442(3) 0.16270(12) 0.1737(4) 0.0245(8) Uani 1 1 d .
C3A C 0.8525(3) 0.18508(13) 0.1633(4) 0.0290(8) Uani 1 1 d .
H3A1 H 0.9004 0.1980 0.2574 0.044 Uiso 1 1 calc R
H3A2 H 0.8306 0.2115 0.0930 0.044 Uiso 1 1 calc R
H3A3 H 0.8997 0.1608 0.1326 0.044 Uiso 1 1 calc R
N1B N 0.0199(4) 0.21661(15) 0.5492(5) 0.0542(11) Uani 1 1 d .
C2B C 0.1063(4) 0.22754(15) 0.5290(5) 0.0360(10) Uani 1 1 d .
C3B C 0.2137(4) 0.24224(17) 0.5003(5) 0.0454(11) Uani 1 1 d .
H3B1 H 0.1914 0.2602 0.4095 0.068 Uiso 1 1 calc R
H3B2 H 0.2602 0.2134 0.4934 0.068 Uiso 1 1 calc R
H3B3 H 0.2624 0.2630 0.5786 0.068 Uiso 1 1 calc R

loop_
_atom_site_aniso_label
_atom_site_aniso_U_11
_atom_site_aniso_U_22
_atom_site_aniso_U_33
_atom_site_aniso_U_23
_atom_site_aniso_U_13
_atom_site_aniso_U_12
Cu1 0.0289(3) 0.0226(2) 0.0266(3) -0.00055(18) 0.0084(2) -0.00253(18)
I1 0.04989(18) 0.02388(13) 0.03757(16) 0.00177(11) 0.02318(13) 0.00774(12)
N1 0.0210(16) 0.0217(15) 0.0238(16) 0.0012(12) 0.0111(13) 0.0037(12)
C2 0.0255(19) 0.0210(17) 0.025(2) 0.0011(14) 0.0130(16) 0.0054(14)
C3 0.031(2) 0.0252(18) 0.027(2) 0.0078(15) 0.0150(17) 0.0075(15)
C4 0.033(2) 0.0222(18) 0.038(2) 0.0052(16) 0.0219(19) 0.0056(16)
C5 0.034(2) 0.0196(18) 0.043(3) -0.0046(16) 0.019(2) -0.0033(16)
C6 0.031(2) 0.0227(19) 0.042(2) -0.0098(16) 0.0146(19) -0.0049(16)
C7 0.027(2) 0.032(2) 0.026(2) -0.0126(16) 0.0080(17) -0.0027(16)
C8 0.025(2) 0.036(2) 0.022(2) -0.0022(16) 0.0065(16) 0.0037(16)
C9 0.0214(18) 0.0243(18) 0.0230(19) 0.0001(14) 0.0070(15) 0.0044(14)
N10 0.0233(16) 0.0209(14) 0.0214(16) 0.0004(11) 0.0096(13) 0.0025(12)
C11 0.0226(18) 0.0227(17) 0.024(2) -0.0023(14) 0.0111(16) 0.0038(14)
C12 0.0227(19) 0.0254(18) 0.030(2) -0.0076(15) 0.0105(17) -0.0008(15)
C13 0.0261(19) 0.0172(16) 0.029(2) -0.0015(14) 0.0158(16) 0.0027(14)
C14 0.028(2) 0.0236(18) 0.030(2) -0.0002(15) 0.0160(17) 0.0031(15)
C15 0.028(2) 0.0242(18) 0.021(2) 0.0008(14) 0.0112(16) 0.0079(15)
O16 0.0402(17) 0.0363(15) 0.0214(15) 0.0069(11) 0.0043(13) 0.0021(13)
O17 0.0248(14) 0.0287(13) 0.0207(13) 0.0029(10) 0.0025(11) -0.0042(11)
C18 0.028(2) 0.0290(19) 0.027(2) 0.0038(15) 0.0101(17) 0.0038(16)
O19 0.0360(18) 0.0442(18) 0.056(2) 0.0226(16) -0.0081(16) -0.0018(14)
O20 0.0282(14) 0.0233(13) 0.0282(14) 0.0057(11) 0.0071(12) -0.0003(11)
C21 0.029(2) 0.0274(19) 0.021(2) 0.0005(15) 0.0048(16) -0.0012(16)
C22 0.027(2) 0.032(2) 0.022(2) 0.0007(15) 0.0032(16) 0.0000(16)
O23 0.0239(14) 0.0387(15) 0.0199(14) -0.0039(11) 0.0045(11) 0.0021(11)
C24 0.024(2) 0.039(2) 0.028(2) 0.0047(17) 0.0063(17) 0.0081(17)
C25 0.033(2) 0.032(2) 0.033(2) 0.0046(16) 0.0133(18) 0.0102(17)
O26 0.0363(16) 0.0290(14) 0.0234(14) 0.0024(11) 0.0124(12) 0.0114(11)
C27 0.040(2) 0.036(2) 0.030(2) -0.0045(17) 0.0180(19) 0.0041(18)
C28 0.027(2) 0.037(2) 0.033(2) 0.0027(17) 0.0140(18) 0.0008(17)
O29 0.0274(14) 0.0245(13) 0.0277(14) 0.0022(10) 0.0101(11) -0.0012(11)
C30 0.036(2) 0.0233(18) 0.032(2) 0.0036(15) 0.0154(18) -0.0040(16)
C31 0.032(2) 0.0263(19) 0.030(2) 0.0060(15) 0.0129(18) -0.0019(16)
O32 0.0268(14) 0.0303(14) 0.0274(15) 0.0057(11) 0.0105(12) 0.0033(11)
C33 0.032(2) 0.0238(19) 0.032(2) 0.0064(15) 0.0111(18) 0.0041(16)
C34 0.033(2) 0.0202(18) 0.032(2) 0.0017(15) 0.0128(18) 0.0030(15)
N1A 0.0313(18) 0.0259(16) 0.0253(17) 0.0009(13) 0.0065(14) -0.0046(14)
C2A 0.031(2) 0.0197(17) 0.0216(19) -0.0008(13) 0.0068(16) 0.0026(15)
C3A 0.029(2) 0.0245(19) 0.036(2) -0.0044(16) 0.0134(18) 0.0000(15)
N1B 0.044(2) 0.057(3) 0.064(3) 0.019(2) 0.020(2) 0.004(2)
C2B 0.041(3) 0.031(2) 0.036(2) 0.0081(17) 0.013(2) 0.0103(18)
C3B 0.042(3) 0.046(3) 0.053(3) 0.004(2) 0.021(2) 0.007(2)

loop_
_atom_type_symbol
_atom_type_description
_atom_type_scat_dispersion_real
_atom_type_scat_dispersion_imag
_atom_type_scat_source
C C 0.0033 0.0016 'International Tables Vol C Tables 4.2.6.8 and 6.1.1.4'
H H 0.0000 0.0000 'International Tables Vol C Tables 4.2.6.8 and 6.1.1.4'
N N 0.0061 0.0033 'International Tables Vol C Tables 4.2.6.8 and 6.1.1.4'
O O 0.0106 0.0060 'International Tables Vol C Tables 4.2.6.8 and 6.1.1.4'
Cu Cu 0.3201 1.2651 'International Tables Vol C Tables 4.2.6.8 and 6.1.1.4'
I I -0.4742 1.8119 'International Tables Vol C Tables 4.2.6.8 and 6.1.1.4'

loop_
_geom_angle_atom_site_label_1
_geom_angle_atom_site_label_2
_geom_angle_atom_site_label_3
_geom_angle
N1A Cu1 N10 121.65(12)
N1A Cu1 N1 122.37(12)
N10 Cu1 N1 79.29(11)
N1A Cu1 I1 114.96(9)
N10 Cu1 I1 104.53(8)
N1 Cu1 I1 108.21(7)
C2 N1 C13 117.1(3)
C2 N1 Cu1 131.3(2)
C13 N1 Cu1 110.6(2)
N1 C2 C3 123.4(4)
N1 C2 C15 119.3(3)
C3 C2 C15 117.2(3)
C4 C3 C2 119.1(4)
C3 C4 C14 119.9(3)
C6 C5 C14 121.0(4)
C5 C6 C12 121.0(4)
C8 C7 C12 119.1(4)
C7 C8 C9 119.5(4)
N10 C9 C8 123.3(3)
N10 C9 C18 120.5(3)
C8 C9 C18 116.1(3)
C9 N10 C11 117.1(3)
C9 N10 Cu1 130.3(2)
C11 N10 Cu1 111.7(2)
N10 C11 C12 123.1(3)
N10 C11 C13 117.7(3)
C12 C11 C13 119.2(3)
C7 C12 C11 117.8(3)
C7 C12 C6 122.1(4)
C11 C12 C6 120.1(4)
N1 C13 C14 123.5(3)
N1 C13 C11 118.3(3)
C14 C13 C11 118.2(3)
C4 C14 C13 116.9(4)
C4 C14 C5 122.6(3)
C13 C14 C5 120.5(4)
O16 C15 O17 125.3(4)
O16 C15 C2 122.9(3)
O17 C15 C2 111.8(3)
C15 O17 C21 116.3(3)
O19 C18 O20 126.0(4)
O19 C18 C9 120.9(4)
O20 C18 C9 113.1(3)
C18 O20 C34 115.9(3)
O17 C21 C22 112.1(3)
O23 C22 C21 110.2(3)
C22 O23 C24 110.5(3)
O23 C24 C25 110.3(3)
O26 C25 C24 109.2(3)
C27 O26 C25 113.1(3)
O26 C27 C28 109.1(3)
O29 C28 C27 109.6(3)
C28 O29 C30 110.3(3)
O29 C30 C31 109.7(3)
O32 C31 C30 110.3(3)
C33 O32 C31 112.0(3)
O32 C33 C34 109.3(3)
O20 C34 C33 111.8(3)
C2A N1A Cu1 175.2(3)
N1A C2A C3A 177.8(4)
N1B C2B C3B 178.4(5)

loop_
_geom_bond_atom_site_label_1
_geom_bond_atom_site_label_2
_geom_bond_distance
Cu1 I1 2.5888(5)
Cu1 N1 2.154(3)
Cu1 N10 2.121(3)
Cu1 N1A 1.949(3)
Cu1 O17 2.896(3)
Cu1 O20 2.947(3)
N1 C2 1.340(5)
N1 C13 1.352(5)
C2 C3 1.405(5)
C2 C15 1.497(5)
C3 C4 1.360(5)
C4 C14 1.408(5)
C5 C6 1.343(6)
C5 C14 1.422(5)
C6 C12 1.427(5)
C7 C8 1.368(5)
C7 C12 1.402(5)
C8 C9 1.400(5)
C9 N10 1.332(5)
C9 C18 1.509(5)
N10 C11 1.362(4)
C11 C12 1.408(5)
C11 C13 1.454(5)
C13 C14 1.419(5)
C15 O16 1.205(4)
C15 O17 1.328(4)
O17 C21 1.448(4)
C18 O19 1.195(5)
C18 O20 1.315(5)
O20 C34 1.455(4)
C21 C22 1.500(5)
C22 O23 1.424(4)
O23 C24 1.428(4)
C24 C25 1.504(5)
C25 O26 1.420(4)
O26 C27 1.412(4)
C27 C28 1.502(5)
C28 O29 1.420(4)
O29 C30 1.430(4)
C30 C31 1.496(5)
C31 O32 1.421(4)
O32 C33 1.419(4)
C33 C34 1.496(5)
N1A C2A 1.139(5)
C2A C3A 1.451(5)
N1B C2B 1.141(5)
C2B C3B 1.442(6)

loop_
_geom_torsion_atom_site_label_1
_geom_torsion_atom_site_label_2
_geom_torsion_atom_site_label_3
_geom_torsion_atom_site_label_4
_geom_torsion
N1A Cu1 N1 C2 58.2(3)
N10 Cu1 N1 C2 179.0(3)
I1 Cu1 N1 C2 -79.0(3)
N1A Cu1 N1 C13 -134.2(2)
N10 Cu1 N1 C13 -13.3(2)
I1 Cu1 N1 C13 88.6(2)
C13 N1 C2 C3 -1.6(5)
Cu1 N1 C2 C3 165.3(2)
C13 N1 C2 C15 176.0(3)
Cu1 N1 C2 C15 -17.1(5)
N1 C2 C3 C4 1.1(5)
C15 C2 C3 C4 -176.5(3)
C2 C3 C4 C14 0.3(5)
C14 C5 C6 C12 0.0(6)
C12 C7 C8 C9 0.0(5)
C7 C8 C9 N10 2.0(5)
C7 C8 C9 C18 -176.7(3)
C8 C9 N10 C11 -1.5(5)
C18 C9 N10 C11 177.1(3)
C8 C9 N10 Cu1 -170.1(3)
C18 C9 N10 Cu1 8.5(5)
N1A Cu1 N10 C9 -56.8(3)
N1 Cu1 N10 C9 -178.3(3)
I1 Cu1 N10 C9 75.4(3)
N1A Cu1 N10 C11 134.2(2)
N1 Cu1 N10 C11 12.6(2)
I1 Cu1 N10 C11 -93.6(2)
C9 N10 C11 C12 -0.9(5)
Cu1 N10 C11 C12 169.8(3)
C9 N10 C11 C13 179.1(3)
Cu1 N10 C11 C13 -10.3(4)
C8 C7 C12 C11 -2.2(5)
C8 C7 C12 C6 178.6(3)
N10 C11 C12 C7 2.7(5)
C13 C11 C12 C7 -177.2(3)
N10 C11 C12 C6 -178.0(3)
C13 C11 C12 C6 2.0(5)
C5 C6 C12 C7 177.5(4)
C5 C6 C12 C11 -1.7(5)
C2 N1 C13 C14 0.9(5)
Cu1 N1 C13 C14 -168.7(3)
C2 N1 C13 C11 -178.1(3)
Cu1 N1 C13 C11 12.3(4)
N10 C11 C13 N1 -1.6(5)
C12 C11 C13 N1 178.3(3)
N10 C11 C13 C14 179.3(3)
C12 C11 C13 C14 -0.7(5)
C3 C4 C14 C13 -0.9(5)
C3 C4 C14 C5 179.4(3)
N1 C13 C14 C4 0.4(5)
C11 C13 C14 C4 179.4(3)
N1 C13 C14 C5 -180.0(3)
C11 C13 C14 C5 -1.0(5)
C6 C5 C14 C4 -179.0(3)
C6 C5 C14 C13 1.4(5)
N1 C2 C15 O16 168.3(3)
C3 C2 C15 O16 -13.9(5)
N1 C2 C15 O17 -12.7(4)
C3 C2 C15 O17 165.0(3)
O16 C15 O17 C21 0.0(5)
C2 C15 O17 C21 -178.8(3)
N10 C9 C18 O19 -158.8(4)
C8 C9 C18 O19 19.9(5)
N10 C9 C18 O20 22.7(5)
C8 C9 C18 O20 -158.5(3)
O19 C18 O20 C34 4.3(6)
C9 C18 O20 C34 -177.3(3)
C15 O17 C21 C22 83.8(4)
O17 C21 C22 O23 55.2(4)
C21 C22 O23 C24 167.1(3)
C22 O23 C24 C25 172.2(3)
O23 C24 C25 O26 62.0(4)
C24 C25 O26 C27 166.4(3)
C25 O26 C27 C28 -169.8(3)
O26 C27 C28 O29 -73.5(4)
C27 C28 O29 C30 174.3(3)
C28 O29 C30 C31 173.7(3)
O29 C30 C31 O32 68.6(4)
C30 C31 O32 C33 165.5(3)
C31 O32 C33 C34 175.6(3)
C18 O20 C34 C33 -92.0(4)
O32 C33 C34 O20 -72.5(4)
N10 Cu1 N1A C2A -75(4)
N1 Cu1 N1A C2A 22(4)
I1 Cu1 N1A C2A 157(4)
Cu1 N1A C2A C3A -14(14)
